data_2220654
loop_
_publ_author_name
'Sun, Qiaozhen'
'Zheng, Feng'
'Sun, Xiaodan'
'Wang, Wei'

_publ_section_title
;
 Bis{4-[(4<i>H</i>-1,2,4-triazol-4-yl)iminomethyl]pyridinium}
 diaquapentanitratocerate(III)
;
_journal_coeditor_code WK2094
_journal_issue 1
_journal_name_full 'Acta Crystallographica Section E'
_journal_page_first m124
_journal_paper_doi 10.1107/S1600536808043109
_journal_volume 65
_journal_year 2009
_chemical_formula_iupac '(C8 H8 N5)2 [Ce (N O3)5 (H2 O)2]'
_chemical_formula_moiety 'Ce H4 N5 O17, 2(C8 H8 N5)'
_chemical_formula_sum 'C16 H20 Ce N15 O17'
_chemical_formula_weight 834.59
_chemical_name_systematic
;
Bis{4-[(4<i>H</i>-1,2,4-triazol-4-yl)iminomethyl]pyridinium}
diaquapentanitratocerate(III)
;
_space_group_IT_number 15
_symmetry_cell_setting monoclinic
_symmetry_space_group_name_Hall '-C 2yc'
_symmetry_space_group_name_H-M 'C 1 2/c 1'
_atom_sites_solution_hydrogens 'geom, H2O from difmap'
_atom_sites_solution_primary direct
_atom_sites_solution_secondary difmap
_audit_creation_method 'from SHELXL97 CIF and IUCr SHELXL97-template'
_cell_angle_alpha 90.00
_cell_angle_beta 100.107(4)
_cell_angle_gamma 90.00
_cell_formula_units_Z 4
_cell_length_a 10.322(4)
_cell_length_b 16.126(6)
_cell_length_c 17.595(7)
_cell_measurement_reflns_used 4413
_cell_measurement_temperature 293(2)
_cell_measurement_theta_max 27.94
_cell_measurement_theta_min 2.39
_cell_volume 2883.3(19)
_computing_cell_refinement 'SAINT (Bruker, 2000)'
_computing_data_collection 'SMART (Bruker, 2000)'
_computing_data_reduction 'SAINT (Bruker, 2000)'
_computing_molecular_graphics 'SHELXTL (Sheldrick, 2008)'
_computing_publication_material 'SHELXTL (Sheldrick, 2008)'
_computing_structure_refinement 'SHELXTL (Sheldrick, 2008)'
_computing_structure_solution 'SHELXTL (Sheldrick, 2008)'
_diffrn_ambient_temperature 293(2)
_diffrn_measured_fraction_theta_full 0.994
_diffrn_measured_fraction_theta_max 0.994
_diffrn_measurement_device_type 'Bruker SMART CCD area-detector'
_diffrn_measurement_method '\f & \w'
_diffrn_radiation_monochromator graphite
_diffrn_radiation_source 'fine-focus sealed tube'
_diffrn_radiation_type MoK\a
_diffrn_radiation_wavelength 0.71073
_diffrn_reflns_av_R_equivalents 0.0394
_diffrn_reflns_av_sigmaI/netI 0.0367
_diffrn_reflns_limit_h_max 12
_diffrn_reflns_limit_h_min -8
_diffrn_reflns_limit_k_max 17
_diffrn_reflns_limit_k_min -19
_diffrn_reflns_limit_l_max 20
_diffrn_reflns_limit_l_min -20
_diffrn_reflns_number 5464
_diffrn_reflns_theta_full 25.00
_diffrn_reflns_theta_max 25.00
_diffrn_reflns_theta_min 2.37
_exptl_absorpt_coefficient_mu 1.685
_exptl_absorpt_correction_T_max 0.7810
_exptl_absorpt_correction_T_min 0.6822
_exptl_absorpt_correction_type multi-scan
_exptl_absorpt_process_details '(SADABS; Bruker, 2000)'
_exptl_crystal_colour red
_exptl_crystal_density_diffrn 1.923
_exptl_crystal_density_method 'not measured'
_exptl_crystal_description block
_exptl_crystal_F_000 1660
_exptl_crystal_size_max 0.2
_exptl_crystal_size_mid 0.18
_exptl_crystal_size_min 0.15
_refine_diff_density_max 0.473
_refine_diff_density_min -0.389
_refine_ls_extinction_method none
_refine_ls_goodness_of_fit_ref 1.019
_refine_ls_hydrogen_treatment mixed
_refine_ls_matrix_type full
_refine_ls_number_parameters 231
_refine_ls_number_reflns 2374
_refine_ls_number_restraints 3
_refine_ls_restrained_S_all 1.018
_refine_ls_R_factor_all 0.0273
_refine_ls_R_factor_gt 0.0239
_refine_ls_shift/su_max 0.001
_refine_ls_shift/su_mean 0.000
_refine_ls_structure_factor_coef Fsqd
_refine_ls_weighting_details 'calc w=1/[\s^2^(Fo^2^)+(0.0252P)^2^] where P=(Fo^2^+2Fc^2^)/3'
_refine_ls_weighting_scheme calc
_refine_ls_wR_factor_gt 0.0502
_refine_ls_wR_factor_ref 0.0511
_reflns_number_gt 2164
_reflns_number_total 2374
_reflns_threshold_expression >2\s(I)
_cod_data_source_file wk2094.cif
_cod_data_source_block I
_cod_depositor_comments
;
The following automatic conversions were performed:
'_symmetry_cell_setting' value 'Monoclinic' changed to 'monoclinic'
according to '/home/saulius/struct/CIF-dictionaries/cif_core.dic'
dictionary named 'cif_core.dic' version 2.4.1 from 2010-06-29.

Automatic conversion script
Id: cif_fix_enum 1527 2010-12-29 10:47:43Z saulius 

The following automatic conversions were performed:

'_symmetry_cell_setting' value 'Monoclinic' changed to 'monoclinic'
according to /home/saulius/struct/CIF-dictionaries/cif_core.dic
dictionary named 'cif_core.dic' version 2.4.1 from 2010-06-29.

Automatic conversion script
Id: cif_fix_values 1715 2011-07-08 13:25:40Z adriana 
;
_cod_original_cell_volume 2883.2(19)
_cod_original_sg_symbol_H-M C2/c
_cod_database_code 2220654
_cod_database_fobs_code 2220654

loop_
_symmetry_equiv_pos_as_xyz
'x, y, z'
'-x, y, -z+1/2'
'x+1/2, y+1/2, z'
'-x+1/2, y+1/2, -z+1/2'
'-x, -y, -z'
'x, -y, z-1/2'
'-x+1/2, -y+1/2, -z'
'x+1/2, -y+1/2, z-1/2'

loop_
_atom_site_type_symbol
_atom_site_label
_atom_site_fract_x
_atom_site_fract_y
_atom_site_fract_z
_atom_site_U_iso_or_equiv
_atom_site_adp_type
_atom_site_calc_flag
_atom_site_refinement_flags
_atom_site_occupancy
_atom_site_disorder_assembly
_atom_site_disorder_group
Ce Ce1 0.5000 0.326614(13) 0.2500 0.03115(9) Uani d S 1 . .
O O1 0.5000 0.0598(2) 0.2500 0.0705(10) Uani d S 1 . .
O O2 0.4319(2) 0.17726(13) 0.28901(13) 0.0562(6) Uani d . 1 . .
O O3 0.1789(3) 0.2766(2) 0.29302(17) 0.1053(11) Uani d . 1 . .
O O4 0.2177(3) 0.27312(16) 0.41595(15) 0.0779(8) Uani d . 1 . .
O O5 0.3593(2) 0.32656(13) 0.35615(12) 0.0503(5) Uani d . 1 . .
O O6 0.7035(2) 0.54285(14) 0.34535(13) 0.0652(7) Uani d . 1 . .
O O7 0.53719(19) 0.45902(12) 0.33599(10) 0.0453(5) Uani d . 1 . .
O O8 0.70260(19) 0.42680(12) 0.28267(11) 0.0448(5) Uani d . 1 . .
O OW1 0.6436(2) 0.27739(13) 0.37050(11) 0.0416(5) Uani d D 1 . .
H HW1A 0.7155(19) 0.3003(18) 0.3907(15) 0.065(11) Uiso d D 1 . .
H HW1B 0.617(3) 0.2462(16) 0.4032(13) 0.063(11) Uiso d D 1 . .
N N1 0.5000 0.1364(2) 0.2500 0.0469(9) Uani d S 1 . .
N N2 0.2502(3) 0.29172(15) 0.35287(16) 0.0478(6) Uani d . 1 . .
N N3 0.6495(2) 0.47807(15) 0.32205(12) 0.0411(6) Uani d . 1 . .
N N4 1.5004(3) 0.66662(14) 0.40465(18) 0.0529(7) Uani d . 1 . .
H H4B 1.5642 0.7007 0.4036 0.063 Uiso calc R 1 . .
N N5 1.1739(2) 0.46981(15) 0.46894(14) 0.0462(6) Uani d . 1 . .
N N6 1.0647(2) 0.41729(13) 0.46749(12) 0.0372(5) Uani d . 1 . .
N N7 0.8835(2) 0.34651(15) 0.44223(14) 0.0457(6) Uani d . 1 . .
N N8 0.9425(2) 0.33038(14) 0.51796(14) 0.0434(6) Uani d . 1 . .
C C1 1.3894(3) 0.57624(18) 0.47348(16) 0.0440(7) Uani d . 1 . .
H H1A 1.3802 0.5513 0.5199 0.053 Uiso calc R 1 . .
C C2 1.4894(3) 0.6306(2) 0.47130(18) 0.0505(8) Uani d . 1 . .
H H2A 1.5495 0.6424 0.5159 0.061 Uiso calc R 1 . .
C C3 1.4172(3) 0.65205(19) 0.3402(2) 0.0524(9) Uani d . 1 . .
H H3A 1.4272 0.6796 0.2951 0.063 Uiso calc R 1 . .
C C4 1.3168(3) 0.59701(18) 0.33902(16) 0.0432(7) Uani d . 1 . .
H H4A 1.2594 0.5858 0.2932 0.052 Uiso calc R 1 . .
C C5 1.3012(3) 0.55803(16) 0.40681(16) 0.0368(6) Uani d . 1 . .
C C6 1.1905(3) 0.49910(17) 0.40619(17) 0.0457(7) Uani d . 1 . .
H H6A 1.1356 0.4847 0.3604 0.055 Uiso calc R 1 . .
C C7 0.9585(3) 0.39815(18) 0.41384(17) 0.0444(7) Uani d . 1 . .
H H7A 0.9418 0.4190 0.3638 0.053 Uiso calc R 1 . .
C C8 1.0501(3) 0.37400(17) 0.53134(16) 0.0417(7) Uani d . 1 . .
H H8A 1.1085 0.3752 0.5780 0.050 Uiso calc R 1 . .

loop_
_atom_site_aniso_label
_atom_site_aniso_U_11
_atom_site_aniso_U_22
_atom_site_aniso_U_33
_atom_site_aniso_U_12
_atom_site_aniso_U_13
_atom_site_aniso_U_23
Ce1 0.02878(14) 0.03952(14) 0.02512(12) 0.000 0.00461(9) 0.000
O1 0.061(2) 0.043(2) 0.097(3) 0.000 -0.015(2) 0.000
O2 0.0595(15) 0.0588(14) 0.0529(13) -0.0164(12) 0.0170(12) -0.0075(11)
O3 0.113(3) 0.105(2) 0.077(2) -0.0392(19) -0.0401(19) -0.0047(17)
O4 0.086(2) 0.0829(18) 0.0775(17) -0.0295(15) 0.0491(16) -0.0101(14)
O5 0.0423(13) 0.0648(13) 0.0487(12) -0.0198(11) 0.0215(10) -0.0070(10)
O6 0.0732(17) 0.0559(14) 0.0640(15) -0.0263(13) 0.0049(13) -0.0135(11)
O7 0.0409(12) 0.0547(12) 0.0417(11) -0.0040(10) 0.0107(10) -0.0061(9)
O8 0.0358(12) 0.0544(13) 0.0450(11) -0.0019(10) 0.0090(10) -0.0021(10)
OW1 0.0351(12) 0.0502(12) 0.0361(11) -0.0123(10) -0.0035(10) 0.0090(10)
N1 0.036(2) 0.052(2) 0.047(2) 0.000 -0.0087(18) 0.000
N2 0.0502(18) 0.0448(14) 0.0493(16) -0.0041(13) 0.0110(15) -0.0076(12)
N3 0.0437(15) 0.0478(15) 0.0288(12) -0.0036(13) -0.0019(11) 0.0036(11)
N4 0.0437(16) 0.0403(15) 0.080(2) -0.0064(12) 0.0264(16) -0.0004(14)
N5 0.0458(16) 0.0478(14) 0.0457(14) -0.0041(12) 0.0101(12) 0.0040(12)
N6 0.0311(13) 0.0360(12) 0.0440(14) -0.0087(10) 0.0053(11) 0.0049(10)
N7 0.0367(14) 0.0475(15) 0.0499(15) -0.0104(12) -0.0008(12) 0.0030(11)
N8 0.0391(14) 0.0423(13) 0.0472(14) -0.0063(12) 0.0029(12) 0.0071(11)
C1 0.0500(19) 0.0494(18) 0.0351(15) -0.0024(15) 0.0143(15) 0.0040(13)
C2 0.046(2) 0.0555(19) 0.0474(19) -0.0051(17) 0.0011(16) -0.0111(16)
C3 0.055(2) 0.054(2) 0.056(2) 0.0130(17) 0.0306(19) 0.0225(16)
C4 0.0393(18) 0.0563(18) 0.0335(15) 0.0104(15) 0.0046(14) 0.0039(13)
C5 0.0314(16) 0.0354(15) 0.0449(16) 0.0002(13) 0.0105(14) -0.0005(12)
C6 0.0474(19) 0.0477(18) 0.0397(17) 0.0000(15) 0.0011(15) -0.0002(13)
C7 0.0393(18) 0.0503(18) 0.0412(16) -0.0034(15) 0.0000(15) 0.0071(14)
C8 0.0376(17) 0.0434(17) 0.0419(16) -0.0050(14) 0.0013(14) 0.0052(13)

loop_
_atom_type_symbol
_atom_type_description
_atom_type_scat_dispersion_real
_atom_type_scat_dispersion_imag
_atom_type_scat_source
C C 0.0033 0.0016 'International Tables Vol C Tables 4.2.6.8 and 6.1.1.4'
H H 0.0000 0.0000 'International Tables Vol C Tables 4.2.6.8 and 6.1.1.4'
N N 0.0061 0.0033 'International Tables Vol C Tables 4.2.6.8 and 6.1.1.4'
O O 0.0106 0.0060 'International Tables Vol C Tables 4.2.6.8 and 6.1.1.4'
Ce Ce -0.2486 2.6331 'International Tables Vol C Tables 4.2.6.8 and 6.1.1.4'

loop_
_geom_angle_atom_site_label_1
_geom_angle_atom_site_label_2
_geom_angle_atom_site_label_3
_geom_angle_site_symmetry_1
_geom_angle_site_symmetry_3
_geom_angle
_geom_angle_publ_flag
OW1 Ce1 OW1 2_655 . 142.88(10) ?
OW1 Ce1 O5 2_655 . 106.96(7) ?
OW1 Ce1 O5 . . 73.02(8) ?
OW1 Ce1 O5 2_655 2_655 73.02(8) ?
OW1 Ce1 O5 . 2_655 106.96(7) ?
O5 Ce1 O5 . 2_655 179.96(9) ?
OW1 Ce1 O7 2_655 . 139.41(7) ?
OW1 Ce1 O7 . . 76.24(7) ?
O5 Ce1 O7 . . 67.74(6) ?
O5 Ce1 O7 2_655 . 112.29(7) ?
OW1 Ce1 O7 2_655 2_655 76.24(7) ?
OW1 Ce1 O7 . 2_655 139.41(7) ?
O5 Ce1 O7 . 2_655 112.29(7) ?
O5 Ce1 O7 2_655 2_655 67.74(6) ?
O7 Ce1 O7 . 2_655 69.97(9) ?
OW1 Ce1 O8 2_655 . 135.54(6) ?
OW1 Ce1 O8 . . 71.22(7) ?
O5 Ce1 O8 . . 111.88(6) ?
O5 Ce1 O8 2_655 . 68.15(7) ?
O7 Ce1 O8 . . 48.56(6) ?
O7 Ce1 O8 2_655 . 69.72(6) ?
OW1 Ce1 O8 2_655 2_655 71.22(6) ?
OW1 Ce1 O8 . 2_655 135.54(6) ?
O5 Ce1 O8 . 2_655 68.15(7) ?
O5 Ce1 O8 2_655 2_655 111.88(6) ?
O7 Ce1 O8 . 2_655 69.72(6) ?
O7 Ce1 O8 2_655 2_655 48.56(6) ?
O8 Ce1 O8 . 2_655 104.04(9) ?
OW1 Ce1 O2 2_655 2_655 68.49(7) ?
OW1 Ce1 O2 . 2_655 77.56(7) ?
O5 Ce1 O2 . 2_655 113.68(7) ?
O5 Ce1 O2 2_655 2_655 66.29(7) ?
O7 Ce1 O2 . 2_655 151.86(7) ?
O7 Ce1 O2 2_655 2_655 128.09(7) ?
O8 Ce1 O2 . 2_655 112.40(7) ?
O8 Ce1 O2 2_655 2_655 138.12(7) ?
OW1 Ce1 O2 2_655 . 77.56(7) ?
OW1 Ce1 O2 . . 68.49(7) ?
O5 Ce1 O2 . . 66.29(7) ?
O5 Ce1 O2 2_655 . 113.68(7) ?
O7 Ce1 O2 . . 128.09(7) ?
O7 Ce1 O2 2_655 . 151.86(7) ?
O8 Ce1 O2 . . 138.12(7) ?
O8 Ce1 O2 2_655 . 112.40(7) ?
O2 Ce1 O2 2_655 . 47.72(10) ?
N1 O2 Ce1 . . 97.88(19) ?
N2 O5 Ce1 . . 126.02(17) ?
N3 O7 Ce1 . . 97.65(15) ?
N3 O8 Ce1 . . 96.72(15) ?
Ce1 OW1 HW1A . . 124.3(19) ?
Ce1 OW1 HW1B . . 123.5(19) ?
HW1A OW1 HW1B . . 109.8(16) ?
O1 N1 O2 . . 121.74(18) ?
O1 N1 O2 . 2_655 121.74(18) ?
O2 N1 O2 . 2_655 116.5(4) ?
O3 N2 O5 . . 122.7(3) ?
O3 N2 O4 . . 120.8(3) ?
O5 N2 O4 . . 116.5(3) ?
O6 N3 O7 . . 121.6(2) ?
O6 N3 O8 . . 121.8(2) ?
O7 N3 O8 . . 116.6(2) ?
C3 N4 C2 . . 122.5(3) ?
C3 N4 H4B . . 118.8 ?
C2 N4 H4B . . 118.8 ?
C6 N5 N6 . . 116.7(3) ?
C7 N6 C8 . . 105.5(2) ?
C7 N6 N5 . . 134.4(2) ?
C8 N6 N5 . . 120.1(2) ?
C7 N7 N8 . . 107.4(2) ?
C8 N8 N7 . . 106.8(2) ?
C2 C1 C5 . . 120.2(3) ?
C2 C1 H1A . . 119.9 ?
C5 C1 H1A . . 119.9 ?
N4 C2 C1 . . 119.3(3) ?
N4 C2 H2A . . 120.4 ?
C1 C2 H2A . . 120.4 ?
N4 C3 C4 . . 120.5(3) ?
N4 C3 H3A . . 119.7 ?
C4 C3 H3A . . 119.7 ?
C3 C4 C5 . . 119.2(3) ?
C3 C4 H4A . . 120.4 ?
C5 C4 H4A . . 120.4 ?
C4 C5 C1 . . 118.4(3) ?
C4 C5 C6 . . 119.4(3) ?
C1 C5 C6 . . 122.2(2) ?
N5 C6 C5 . . 117.6(3) ?
N5 C6 H6A . . 121.2 ?
C5 C6 H6A . . 121.2 ?
N7 C7 N6 . . 110.1(2) ?
N7 C7 H7A . . 124.9 ?
N6 C7 H7A . . 124.9 ?
N8 C8 N6 . . 110.1(3) ?
N8 C8 H8A . . 124.9 ?
N6 C8 H8A . . 124.9 ?

loop_
_geom_bond_atom_site_label_1
_geom_bond_atom_site_label_2
_geom_bond_site_symmetry_2
_geom_bond_distance
_geom_bond_publ_flag
Ce1 OW1 2_655 2.494(2) ?
Ce1 OW1 . 2.494(2) ?
Ce1 O5 . 2.5590(19) ?
Ce1 O5 2_655 2.5590(19) ?
Ce1 O7 . 2.606(2) ?
Ce1 O7 2_655 2.606(2) ?
Ce1 O8 . 2.625(2) ?
Ce1 O8 2_655 2.625(2) ?
Ce1 O2 2_655 2.634(2) ?
Ce1 O2 . 2.634(2) ?
O1 N1 . 1.235(5) ?
O2 N1 . 1.253(3) ?
O3 N2 . 1.199(3) ?
O4 N2 . 1.251(3) ?
O5 N2 . 1.251(3) ?
O6 N3 . 1.221(3) ?
O7 N3 . 1.264(3) ?
O8 N3 . 1.264(3) ?
OW1 HW1A . 0.849(10) ?
OW1 HW1B . 0.846(10) ?
N1 O2 2_655 1.253(3) ?
N4 C3 . 1.318(4) ?
N4 C2 . 1.331(4) ?
N4 H4B . 0.8600 ?
N5 C6 . 1.240(3) ?
N5 N6 . 1.406(3) ?
N6 C7 . 1.350(3) ?
N6 C8 . 1.353(3) ?
N7 C7 . 1.296(4) ?
N7 N8 . 1.389(3) ?
N8 C8 . 1.301(4) ?
C1 C2 . 1.360(4) ?
C1 C5 . 1.384(4) ?
C1 H1A . 0.9300 ?
C2 H2A . 0.9300 ?
C3 C4 . 1.362(4) ?
C3 H3A . 0.9300 ?
C4 C5 . 1.383(4) ?
C4 H4A . 0.9300 ?
C5 C6 . 1.485(4) ?
C6 H6A . 0.9300 ?
C7 H7A . 0.9300 ?
C8 H8A . 0.9300 ?

loop_
_geom_hbond_atom_site_label_D
_geom_hbond_atom_site_label_H
_geom_hbond_atom_site_label_A
_geom_hbond_site_symmetry_A
_geom_hbond_distance_DH
_geom_hbond_distance_HA
_geom_hbond_distance_DA
_geom_hbond_angle_DHA
_geom_hbond_publ_flag
OW1 HW1A N7 . 0.85(2) 1.96(2) 2.805(3) 176(3) y
OW1 HW1B N8 7_656 0.85(2) 2.03(3) 2.876(3) 178(3) y
N4 H4B O4 3_655 0.86 1.95 2.804(3) 172 y
N4 H4B N2 3_655 0.86 2.69 3.518(4) 162 y

loop_
_geom_torsion_atom_site_label_1
_geom_torsion_atom_site_label_2
_geom_torsion_atom_site_label_3
_geom_torsion_atom_site_label_4
_geom_torsion_site_symmetry_1
_geom_torsion_site_symmetry_2
_geom_torsion_site_symmetry_3
_geom_torsion_site_symmetry_4
_geom_torsion
_geom_torsion_publ_flag
OW1 Ce1 O2 N1 2_655 . . . 72.13(12) ?
OW1 Ce1 O2 N1 . . . . -92.60(13) ?
O5 Ce1 O2 N1 . . . . -172.83(15) ?
O5 Ce1 O2 N1 2_655 . . . 7.16(15) ?
O7 Ce1 O2 N1 . . . . -143.28(10) ?
O7 Ce1 O2 N1 2_655 . . . 93.88(17) ?
O8 Ce1 O2 N1 . . . . -75.96(15) ?
O8 Ce1 O2 N1 2_655 . . . 135.54(11) ?
O2 Ce1 O2 N1 2_655 . . . 0.0 ?
OW1 Ce1 O5 N2 2_655 . . . 14.3(2) ?
OW1 Ce1 O5 N2 . . . . -126.8(2) ?
O5 Ce1 O5 N2 2_655 . . . -6E1(10) ?
O7 Ce1 O5 N2 . . . . 151.4(2) ?
O7 Ce1 O5 N2 2_655 . . . 96.0(2) ?
O8 Ce1 O5 N2 . . . . 172.2(2) ?
O8 Ce1 O5 N2 2_655 . . . 75.3(2) ?
O2 Ce1 O5 N2 2_655 . . . -59.2(2) ?
O2 Ce1 O5 N2 . . . . -53.4(2) ?
OW1 Ce1 O7 N3 2_655 . . . -111.82(16) ?
OW1 Ce1 O7 N3 . . . . 80.77(15) ?
O5 Ce1 O7 N3 . . . . 157.79(16) ?
O5 Ce1 O7 N3 2_655 . . . -22.19(16) ?
O7 Ce1 O7 N3 2_655 . . . -76.37(14) ?
O8 Ce1 O7 N3 . . . . 3.83(13) ?
O8 Ce1 O7 N3 2_655 . . . -128.32(16) ?
O2 Ce1 O7 N3 2_655 . . . 58.9(2) ?
O2 Ce1 O7 N3 . . . . 128.58(14) ?
OW1 Ce1 O8 N3 2_655 . . . 119.31(14) ?
OW1 Ce1 O8 N3 . . . . -91.83(15) ?
O5 Ce1 O8 N3 . . . . -29.79(16) ?
O5 Ce1 O8 N3 2_655 . . . 150.24(15) ?
O7 Ce1 O8 N3 . . . . -3.82(13) ?
O7 Ce1 O8 N3 2_655 . . . 76.92(14) ?
O8 Ce1 O8 N3 2_655 . . . 41.97(12) ?
O2 Ce1 O8 N3 2_655 . . . -159.10(14) ?
O2 Ce1 O8 N3 . . . . -108.18(15) ?
Ce1 O2 N1 O1 . . . . 180.0 ?
Ce1 O2 N1 O2 . . . 2_655 0.0 ?
Ce1 O5 N2 O3 . . . . -24.5(4) ?
Ce1 O5 N2 O4 . . . . 155.8(2) ?
Ce1 O7 N3 O6 . . . . 173.1(2) ?
Ce1 O7 N3 O8 . . . . -6.7(2) ?
Ce1 O8 N3 O6 . . . . -173.2(2) ?
Ce1 O8 N3 O7 . . . . 6.6(2) ?
C6 N5 N6 C7 . . . . -10.8(4) ?
C6 N5 N6 C8 . . . . 170.9(3) ?
C7 N7 N8 C8 . . . . 0.5(3) ?
C3 N4 C2 C1 . . . . 0.3(5) ?
C5 C1 C2 N4 . . . . 0.8(5) ?
C2 N4 C3 C4 . . . . -1.6(5) ?
N4 C3 C4 C5 . . . . 1.6(4) ?
C3 C4 C5 C1 . . . . -0.4(4) ?
C3 C4 C5 C6 . . . . 178.9(3) ?
C2 C1 C5 C4 . . . . -0.8(4) ?
C2 C1 C5 C6 . . . . 179.9(3) ?
N6 N5 C6 C5 . . . . 177.0(2) ?
C4 C5 C6 N5 . . . . -175.0(3) ?
C1 C5 C6 N5 . . . . 4.4(4) ?
N8 N7 C7 N6 . . . . -0.2(3) ?
C8 N6 C7 N7 . . . . -0.1(3) ?
N5 N6 C7 N7 . . . . -178.6(3) ?
N7 N8 C8 N6 . . . . -0.6(3) ?
C7 N6 C8 N8 . . . . 0.5(3) ?
N5 N6 C8 N8 . . . . 179.2(2) ?
